data_7160576
loop_
_publ_author_name
'Sokha, Samita J.'
'Marchenko, Sergey S.'
'Demidov, Oleg P.'
'Chernyshev, Anatoly V.'
'Metelitsa, Anatoly V.'
'Gulevskaya, Anna V.'

_publ_section_title
;
 Double aza[4,5]helicenes with a common naphthalene core: synthesis,
 crystal structure and optical properties.
;
_journal_issue 25
_journal_name_full 'Organic &amp; biomolecular chemistry'
_journal_page_first 6162
_journal_page_last 6169
_journal_paper_doi 10.1039/d5ob00739a
_journal_volume 23
_journal_year 2025
_chemical_formula_moiety 'C35 H22 N2'
_chemical_formula_sum 'C35 H22 N2'
_chemical_formula_weight 470.54
_chemical_name_systematic 10-(p-Tolyl)naphtho[2,1-f]phenanthro[9,10-h]quinoxaline
_space_group_crystal_system monoclinic
_space_group_IT_number 14
_space_group_name_Hall '-P 2ybc'
_space_group_name_H-M_alt 'P 1 21/c 1'
_atom_sites_solution_hydrogens geom
_atom_sites_solution_primary dual
_audit_creation_date 2022-06-15
_audit_creation_method
;
Olex2 1.5
(compiled 2021.08.20 svn.r13c46975 for OlexSys, GUI svn.r6396)
;
_audit_update_record
;
2025-05-02 deposited with the CCDC.	2025-06-02 downloaded from the CCDC.
;
_cell_angle_alpha 90
_cell_angle_beta 93.7960(10)
_cell_angle_gamma 90
_cell_formula_units_Z 4
_cell_length_a 15.3608(2)
_cell_length_b 13.69670(10)
_cell_length_c 11.10420(10)
_cell_measurement_reflns_used 11143
_cell_measurement_temperature 100.00(10)
_cell_measurement_theta_max 75.4510
_cell_measurement_theta_min 4.3090
_cell_volume 2331.11(4)
_computing_cell_refinement 'CrysAlisPro 1.171.42.49 (Rigaku OD, 2022)'
_computing_data_collection 'CrysAlisPro 1.171.42.49 (Rigaku OD, 2022)'
_computing_data_reduction 'CrysAlisPro 1.171.42.49 (Rigaku OD, 2022)'
_computing_molecular_graphics 'Olex2 1.5 (Dolomanov et al., 2009)'
_computing_publication_material 'Olex2 1.5 (Dolomanov et al., 2009)'
_computing_structure_refinement 'SHELXL 2018/3 (Sheldrick, 2015)'
_computing_structure_solution 'SHELXT 2018/2 (Sheldrick, 2018)'
_diffrn_ambient_environment N~2~
_diffrn_ambient_temperature 100.00(10)
_diffrn_detector 'CCD plate'
_diffrn_detector_area_resol_mean 5.2529
_diffrn_detector_type AtlasS2
_diffrn_measured_fraction_theta_full 1.000
_diffrn_measured_fraction_theta_max 0.995
_diffrn_measurement_details
;
List of Runs (angles in degrees, time in seconds):

  # Type    Start    End  Width  t~exp~   \w     \q     \k     \f   Frames
#--------------------------------------------------------------------------
  1  \w   -114.00 -15.00   1.00    2.29    --  -41.60 -47.00-148.00   99
  2  \w    -68.00  31.00   1.00    2.29    --  -41.60  47.00   0.00   99
  3  \w     15.00 114.00   1.00    2.29    --   41.60  47.00   0.00   99
  4  \w     39.00 138.00   1.00    9.17    --  112.00 -47.00-148.00   99
  5  \w     86.00 178.00   1.00    9.17    --  112.00  47.00   0.00   92
  6  \w     23.00  98.00   1.00    2.29    --   41.60-125.00-180.00   75
  7  \w      4.00  32.00   1.00    2.29    --   41.60  90.00-133.60   28
  8  \w     23.00  98.00   1.00    2.29    --   41.60-125.00  60.00   75
  9  \w     40.00 141.00   1.00    9.17    --  112.00 -61.00  90.00  101
 10  \w     86.00 178.00   1.00    9.17    --  112.00  45.00 -90.00   92
 11  \w     36.00 113.00   1.00    9.17    --  112.00-111.00  30.00   77
 12  \w     39.00 138.00   1.00    9.17    --  112.00 -46.00   0.01   99
 13  \w     36.00 140.00   1.00    9.17    --  112.00 -30.00  60.00  104
 14  \w     30.00 110.00   1.00    9.17    --  112.00 -95.00  90.00   80
 15  \w     89.00 137.00   1.00    9.17    --  112.00  30.00 -30.00   48
 16  \w     37.00  62.00   1.00    9.17    --  112.00-111.00-120.00   25
 17  \w     42.00  89.00   1.00    9.17    --  112.00 -30.00 -90.00   47
 18  \w    120.00 147.00   1.00    9.17    --  112.00  15.00 -60.00   27
 19  \w    108.00 176.00   1.00    9.17    --  112.00  16.00 -10.82   68
 20  \w     95.00 134.00   1.00    9.17    --  112.00 -30.00 -90.00   39
 21  \w     64.00  89.00   1.00    9.17    --  112.00  16.00 -10.82   25
 22  \w     65.00 103.00   1.00    9.17    --  112.00  15.00 -60.00   38
 23  \w     58.00  98.00   1.00    9.17    --  112.00 -95.00  30.00   40
 24  \w    100.00 150.00   1.00    9.17    --  112.00 111.00  30.00   50
 25  \w     95.00 144.00   1.00    9.17    --  112.00 -77.00-180.00   49
 26  \w     35.00  62.00   1.00    9.17    --  112.00 -15.00 -30.00   27
 27  \w     94.00 121.00   1.00    9.17    --  112.00 -15.00 -30.00   27
 28  \w     37.00 110.00   1.00    9.17    --  112.00-111.00-150.00   73
 29  \w     58.00  85.00   1.00    9.17    --  112.00-111.00 120.00   27
 30  \w     78.00 109.00   1.00    9.17    --  112.00 -95.00 -60.00   31
 31  \w     39.00  66.00   1.00    9.17    --  112.00-111.00-180.00   27
;
_diffrn_measurement_device 'four-circle diffractometer'
_diffrn_measurement_device_type 'SuperNova, Dual, Cu at home/near, AtlasS2'
_diffrn_measurement_method '\w scans'
_diffrn_orient_matrix_type 'CrysAlisPro convention (1999,Acta A55,543-557)'
_diffrn_orient_matrix_UB_11 -0.0988909000
_diffrn_orient_matrix_UB_12 -0.0181856000
_diffrn_orient_matrix_UB_13 0.0000656000
_diffrn_orient_matrix_UB_21 -0.0036363000
_diffrn_orient_matrix_UB_22 0.0628042000
_diffrn_orient_matrix_UB_23 0.1147260000
_diffrn_orient_matrix_UB_31 -0.0171058000
_diffrn_orient_matrix_UB_32 0.0915640000
_diffrn_orient_matrix_UB_33 -0.0786846000
_diffrn_radiation_monochromator mirror
_diffrn_radiation_probe x-ray
_diffrn_radiation_type 'Cu K\a'
_diffrn_radiation_wavelength 1.54184
_diffrn_reflns_av_R_equivalents 0.0325
_diffrn_reflns_av_unetI/netI 0.0242
_diffrn_reflns_Laue_measured_fraction_full 1.000
_diffrn_reflns_Laue_measured_fraction_max 0.995
_diffrn_reflns_limit_h_max 19
_diffrn_reflns_limit_h_min -19
_diffrn_reflns_limit_k_max 17
_diffrn_reflns_limit_k_min -13
_diffrn_reflns_limit_l_max 13
_diffrn_reflns_limit_l_min -13
_diffrn_reflns_number 24581
_diffrn_reflns_point_group_measured_fraction_full 1.000
_diffrn_reflns_point_group_measured_fraction_max 0.995
_diffrn_reflns_theta_full 67.684
_diffrn_reflns_theta_max 76.256
_diffrn_reflns_theta_min 4.329
_diffrn_source 'micro-focus sealed X-ray tube'
_diffrn_source_type 'SuperNova (Cu) X-ray Source'
_exptl_absorpt_coefficient_mu 0.602
_exptl_absorpt_correction_T_max 1.000
_exptl_absorpt_correction_T_min 0.526
_exptl_absorpt_correction_type gaussian
_exptl_absorpt_process_details
;
CrysAlisPro 1.171.42.49 (Rigaku Oxford Diffraction, 2022)
Numerical absorption correction based on gaussian integration over
a multifaceted crystal model
Empirical absorption correction using spherical harmonics,
implemented in SCALE3 ABSPACK scaling algorithm.
;
_exptl_crystal_colour yellow
_exptl_crystal_colour_primary yellow
_exptl_crystal_density_diffrn 1.341
_exptl_crystal_description plate
_exptl_crystal_F_000 984
_exptl_crystal_size_max 0.245
_exptl_crystal_size_mid 0.227
_exptl_crystal_size_min 0.043
_refine_diff_density_max 0.346
_refine_diff_density_min -0.214
_refine_diff_density_rms 0.049
_refine_ls_extinction_method none
_refine_ls_goodness_of_fit_ref 1.037
_refine_ls_hydrogen_treatment constr
_refine_ls_matrix_type full
_refine_ls_number_parameters 335
_refine_ls_number_reflns 4854
_refine_ls_number_restraints 0
_refine_ls_restrained_S_all 1.037
_refine_ls_R_factor_all 0.0549
_refine_ls_R_factor_gt 0.0474
_refine_ls_shift/su_max 0.000
_refine_ls_shift/su_mean 0.000
_refine_ls_structure_factor_coef Fsqd
_refine_ls_weighting_details 'w=1/[\s^2^(Fo^2^)+(0.0651P)^2^+1.2521P] where P=(Fo^2^+2Fc^2^)/3'
_refine_ls_weighting_scheme calc
_refine_ls_wR_factor_gt 0.1217
_refine_ls_wR_factor_ref 0.1277
_reflns_Friedel_coverage 0.000
_reflns_number_gt 4185
_reflns_number_total 4854
_reflns_threshold_expression 'I > 2\s(I)'
_cod_data_source_file d5ob00739a2.cif
_cod_data_source_block d_23_100_2_autored
_cod_depositor_comments 'Adding full bibliography for 7160574--7160577.cif.'
_cod_database_code 7160576
_shelx_shelxl_version_number 2018/3
_chemical_oxdiff_formula 'C35 H22 N2'
_shelx_space_group_comment
;
The symmetry employed for this shelxl refinement is uniquely defined
by the following loop, which should always be used as a source of
symmetry information in preference to the above space-group names.
They are only intended as comments.
;
_shelx_estimated_absorpt_t_max 0.975
_shelx_estimated_absorpt_t_min 0.867
_olex2_refinement_description
;
1. Fixed Uiso
 At 1.2 times of:
  All C(H) groups
 At 1.5 times of:
  All C(H,H,H) groups
2.a Aromatic/amide H refined with riding coordinates:
 C29(H29), C26(H26), C23(H23), C17(H17), C27(H27), C36(H36), C32(H32),
 C28(H28), C16(H16), C35(H35), C2(H2), C33(H33), C8(H8), C3(H3), C9(H9),
 C11(H11), C14(H14), C15(H15), C10(H10)
2.b Idealised Me refined as rotating group:
 C37(H37a,H37b,H37c)
;
_smtbx_masks_void_probe_radius 1.2
_smtbx_masks_void_truncation_radius 1.2
_olex2_submission_special_instructions 'No special instructions were received'
_oxdiff_exptl_absorpt_empirical_details
;
Empirical correction (ABSPACK) includes:
- Absorption correction using spherical harmonics
- Frame scaling
;
_oxdiff_exptl_absorpt_empirical_full_max 1.431
_oxdiff_exptl_absorpt_empirical_full_min 0.807

loop_
_space_group_symop_operation_xyz
'x, y, z'
'-x, y+1/2, -z+1/2'
'-x, -y, -z'
'x, -y-1/2, z-1/2'

loop_
_atom_site_label
_atom_site_type_symbol
_atom_site_fract_x
_atom_site_fract_y
_atom_site_fract_z
_atom_site_U_iso_or_equiv
_atom_site_adp_type
_atom_site_occupancy
_atom_site_site_symmetry_order
_atom_site_calc_flag
_atom_site_refinement_flags_posn
_atom_site_refinement_flags_adp
_atom_site_refinement_flags_occupancy
_atom_site_disorder_assembly
_atom_site_disorder_group
N1 N 0.40384(9) 0.34735(9) 0.78157(11) 0.0214(3) Uani 1 1 d . . . . .
N4 N 0.24558(9) 0.45085(10) 0.76801(12) 0.0238(3) Uani 1 1 d . . . . .
C21 C 0.41846(10) 0.37151(10) 0.56984(13) 0.0185(3) Uani 1 1 d . . . . .
C30 C 0.43797(10) 0.40743(10) 0.35866(13) 0.0181(3) Uani 1 1 d . . . . .
C22 C 0.36949(10) 0.38393(10) 0.67552(13) 0.0192(3) Uani 1 1 d . . . . .
C29 C 0.41514(10) 0.46155(10) 0.25199(13) 0.0197(3) Uani 1 1 d . . . . .
H29 H 0.360876 0.495014 0.244727 0.024 Uiso 1 1 calc R U . . .
C31 C 0.63781(10) 0.26881(10) 0.49726(13) 0.0193(3) Uani 1 1 d . . . . .
C26 C 0.57764(10) 0.37206(10) 0.27359(13) 0.0194(3) Uani 1 1 d . . . . .
H26 H 0.634094 0.343497 0.281169 0.023 Uiso 1 1 calc R U . . .
C25 C 0.52250(10) 0.36501(10) 0.37092(13) 0.0182(3) Uani 1 1 d . . . . .
C20 C 0.38089(10) 0.40129(10) 0.45749(13) 0.0184(3) Uani 1 1 d . . . . .
C6 C 0.25022(10) 0.46444(10) 0.54945(13) 0.0198(3) Uani 1 1 d . . . . .
C24 C 0.55271(10) 0.32082(10) 0.48353(13) 0.0187(3) Uani 1 1 d . . . . .
C13 C 0.15010(10) 0.45871(11) 0.32447(14) 0.0217(3) Uani 1 1 d . . . . .
C19 C 0.28922(10) 0.42959(10) 0.44745(13) 0.0195(3) Uani 1 1 d . . . . .
C5 C 0.28955(10) 0.43620(10) 0.66729(13) 0.0200(3) Uani 1 1 d . . . . .
C23 C 0.50293(10) 0.32954(10) 0.58035(13) 0.0194(3) Uani 1 1 d . . . . .
H23 H 0.525579 0.306829 0.656974 0.023 Uiso 1 1 calc R U . . .
C18 C 0.23302(10) 0.41432(11) 0.33728(13) 0.0203(3) Uani 1 1 d . . . . .
C34 C 0.79680(10) 0.16531(11) 0.53052(14) 0.0219(3) Uani 1 1 d . . . . .
C17 C 0.25537(10) 0.34460(11) 0.25050(14) 0.0218(3) Uani 1 1 d . . . . .
H17 H 0.309768 0.311619 0.260656 0.026 Uiso 1 1 calc R U . . .
C27 C 0.55079(10) 0.41939(11) 0.16889(13) 0.0217(3) Uani 1 1 d . . . . .
H27 H 0.587088 0.420230 0.102878 0.026 Uiso 1 1 calc R U . . .
C36 C 0.69876(10) 0.29205(11) 0.59157(13) 0.0207(3) Uani 1 1 d . . . . .
H36 H 0.686809 0.343582 0.645310 0.025 Uiso 1 1 calc R U . . .
C32 C 0.65770(10) 0.19251(11) 0.41944(13) 0.0213(3) Uani 1 1 d . . . . .
H32 H 0.617140 0.175106 0.354691 0.026 Uiso 1 1 calc R U . . .
C12 C 0.12301(10) 0.52339(11) 0.41959(14) 0.0220(3) Uani 1 1 d . . . . .
C28 C 0.46965(10) 0.46652(11) 0.15947(13) 0.0214(3) Uani 1 1 d . . . . .
H28 H 0.452361 0.502144 0.088466 0.026 Uiso 1 1 calc R U . . .
C16 C 0.19957(11) 0.32366(11) 0.15143(14) 0.0242(3) Uani 1 1 d . . . . .
H16 H 0.215697 0.276781 0.093910 0.029 Uiso 1 1 calc R U . . .
C35 C 0.77660(10) 0.24092(11) 0.60798(14) 0.0221(3) Uani 1 1 d . . . . .
H35 H 0.816918 0.257750 0.673246 0.026 Uiso 1 1 calc R U . . .
C2 C 0.35973(11) 0.36363(11) 0.87790(14) 0.0237(3) Uani 1 1 d . . . . .
H2 H 0.382018 0.339405 0.953971 0.028 Uiso 1 1 calc R U . . .
C7 C 0.17101(10) 0.52326(11) 0.53298(14) 0.0215(3) Uani 1 1 d . . . . .
C33 C 0.73594(10) 0.14218(11) 0.43599(14) 0.0223(3) Uani 1 1 d . . . . .
H33 H 0.748313 0.091014 0.381945 0.027 Uiso 1 1 calc R U . . .
C8 C 0.14514(10) 0.58847(11) 0.62285(15) 0.0247(3) Uani 1 1 d . . . . .
H8 H 0.177887 0.591315 0.698403 0.030 Uiso 1 1 calc R U . . .
C3 C 0.28123(11) 0.41549(12) 0.87081(14) 0.0259(3) Uani 1 1 d . . . . .
H3 H 0.252221 0.425810 0.942680 0.031 Uiso 1 1 calc R U . . .
C9 C 0.07313(11) 0.64800(12) 0.60256(16) 0.0277(3) Uani 1 1 d . . . . .
H9 H 0.056961 0.691440 0.663921 0.033 Uiso 1 1 calc R U . . .
C11 C 0.04915(10) 0.58419(12) 0.40185(15) 0.0260(3) Uani 1 1 d . . . . .
H11 H 0.016346 0.583339 0.326260 0.031 Uiso 1 1 calc R U . . .
C14 C 0.09492(10) 0.43727(12) 0.22120(15) 0.0253(3) Uani 1 1 d . . . . .
H14 H 0.039862 0.468777 0.210275 0.030 Uiso 1 1 calc R U . . .
C15 C 0.11948(11) 0.37138(12) 0.13583(15) 0.0270(3) Uani 1 1 d . . . . .
H15 H 0.081778 0.358527 0.066349 0.032 Uiso 1 1 calc R U . . .
C10 C 0.02378(11) 0.64465(12) 0.49188(17) 0.0285(4) Uani 1 1 d . . . . .
H10 H -0.026953 0.683956 0.479159 0.034 Uiso 1 1 calc R U . . .
C37 C 0.88195(11) 0.11072(12) 0.54771(16) 0.0276(3) Uani 1 1 d . . . . .
H37A H 0.923550 0.149228 0.598796 0.041 Uiso 1 1 calc R U . . .
H37B H 0.905592 0.099661 0.469018 0.041 Uiso 1 1 calc R U . . .
H37C H 0.872046 0.047777 0.586489 0.041 Uiso 1 1 calc R U . . .

loop_
_atom_site_aniso_label
_atom_site_aniso_U_11
_atom_site_aniso_U_22
_atom_site_aniso_U_33
_atom_site_aniso_U_23
_atom_site_aniso_U_13
_atom_site_aniso_U_12
N1 0.0306(7) 0.0167(6) 0.0170(6) -0.0004(4) 0.0026(5) -0.0010(5)
N4 0.0281(7) 0.0236(6) 0.0204(6) -0.0004(5) 0.0065(5) -0.0006(5)
C21 0.0226(7) 0.0141(6) 0.0191(7) -0.0004(5) 0.0026(5) -0.0012(5)
C30 0.0238(7) 0.0150(6) 0.0157(7) -0.0017(5) 0.0020(5) -0.0011(5)
C22 0.0250(7) 0.0151(6) 0.0175(7) -0.0007(5) 0.0020(5) -0.0029(5)
C29 0.0225(7) 0.0171(6) 0.0195(7) 0.0006(5) 0.0016(5) 0.0018(5)
C31 0.0225(7) 0.0179(7) 0.0178(7) 0.0035(5) 0.0033(5) 0.0003(5)
C26 0.0219(7) 0.0160(6) 0.0206(7) -0.0009(5) 0.0030(5) 0.0009(5)
C25 0.0227(7) 0.0151(6) 0.0169(7) -0.0010(5) 0.0015(5) -0.0020(5)
C20 0.0226(7) 0.0137(6) 0.0189(7) -0.0013(5) 0.0023(5) -0.0001(5)
C6 0.0220(7) 0.0171(6) 0.0207(7) 0.0005(5) 0.0041(6) -0.0018(5)
C24 0.0216(7) 0.0148(6) 0.0197(7) -0.0014(5) 0.0009(5) -0.0009(5)
C13 0.0218(7) 0.0203(7) 0.0233(7) 0.0044(6) 0.0037(6) -0.0032(5)
C19 0.0232(7) 0.0157(6) 0.0196(7) 0.0018(5) 0.0023(5) -0.0007(5)
C5 0.0247(7) 0.0163(6) 0.0196(7) -0.0012(5) 0.0060(6) -0.0033(5)
C23 0.0253(7) 0.0165(6) 0.0163(6) 0.0008(5) -0.0001(5) 0.0000(5)
C18 0.0227(7) 0.0188(7) 0.0195(7) 0.0025(5) 0.0022(5) -0.0027(5)
C34 0.0215(7) 0.0202(7) 0.0244(7) 0.0040(6) 0.0058(6) 0.0008(5)
C17 0.0245(7) 0.0196(7) 0.0213(7) 0.0022(6) 0.0016(6) -0.0010(6)
C27 0.0278(8) 0.0195(7) 0.0183(7) -0.0014(5) 0.0061(6) -0.0017(6)
C36 0.0258(7) 0.0185(7) 0.0181(7) 0.0002(5) 0.0039(6) -0.0018(6)
C32 0.0249(7) 0.0206(7) 0.0185(7) 0.0004(5) 0.0017(6) -0.0014(6)
C12 0.0207(7) 0.0196(7) 0.0262(8) 0.0034(6) 0.0055(6) -0.0012(5)
C28 0.0285(8) 0.0189(7) 0.0166(7) 0.0014(5) 0.0014(6) -0.0009(6)
C16 0.0297(8) 0.0226(7) 0.0204(7) -0.0009(6) 0.0015(6) -0.0028(6)
C35 0.0228(7) 0.0228(7) 0.0204(7) 0.0025(6) 0.0004(6) -0.0029(6)
C2 0.0356(8) 0.0194(7) 0.0165(7) 0.0005(5) 0.0039(6) -0.0017(6)
C7 0.0221(7) 0.0188(7) 0.0242(7) 0.0018(6) 0.0060(6) -0.0022(5)
C33 0.0266(8) 0.0190(7) 0.0217(7) 0.0004(5) 0.0043(6) 0.0004(6)
C8 0.0263(8) 0.0219(7) 0.0265(8) 0.0006(6) 0.0071(6) -0.0008(6)
C3 0.0339(9) 0.0251(7) 0.0195(7) -0.0003(6) 0.0076(6) -0.0017(6)
C9 0.0293(8) 0.0229(7) 0.0319(9) -0.0012(6) 0.0099(7) 0.0019(6)
C11 0.0225(8) 0.0253(7) 0.0304(8) 0.0044(6) 0.0026(6) -0.0008(6)
C14 0.0211(7) 0.0278(8) 0.0268(8) 0.0050(6) 0.0006(6) -0.0007(6)
C15 0.0261(8) 0.0316(8) 0.0227(8) -0.0007(6) -0.0030(6) -0.0049(6)
C10 0.0226(8) 0.0211(7) 0.0427(10) 0.0036(7) 0.0083(7) 0.0032(6)
C37 0.0242(8) 0.0279(8) 0.0306(8) 0.0002(6) 0.0019(6) 0.0032(6)

loop_
_atom_type_symbol
_atom_type_description
_atom_type_scat_dispersion_real
_atom_type_scat_dispersion_imag
_atom_type_scat_source
C C 0.0181 0.0091 'International Tables Vol C Tables 4.2.6.8 and 6.1.1.4'
H H 0.0000 0.0000 'International Tables Vol C Tables 4.2.6.8 and 6.1.1.4'
N N 0.0311 0.0180 'International Tables Vol C Tables 4.2.6.8 and 6.1.1.4'

loop_
_exptl_crystal_face_index_h
_exptl_crystal_face_index_k
_exptl_crystal_face_index_l
_exptl_crystal_face_perp_dist
-4 3 -6 0.1207
1 -7 4 0.1121
2 5 6 0.1103
-2 -5 -6 0.1197
10 1 -1 0.0152
-5 6 -3 0.0985
-10 0 0 0.0116

loop_
_geom_angle_atom_site_label_1
_geom_angle_atom_site_label_2
_geom_angle_atom_site_label_3
_geom_angle
_geom_angle_site_symmetry_1
_geom_angle_site_symmetry_3
_geom_angle_publ_flag
C2 N1 C22 116.74(14) . . ?
C3 N4 C5 117.10(14) . . ?
C20 C21 C22 118.89(13) . . ?
C20 C21 C23 120.85(13) . . ?
C23 C21 C22 120.26(13) . . ?
C29 C30 C20 122.15(13) . . ?
C25 C30 C29 117.81(13) . . ?
C25 C30 C20 119.85(13) . . ?
N1 C22 C21 117.95(13) . . ?
N1 C22 C5 121.90(13) . . ?
C5 C22 C21 120.11(13) . . ?
C30 C29 H29 119.3 . . ?
C28 C29 C30 121.45(14) . . ?
C28 C29 H29 119.3 . . ?
C36 C31 C24 120.62(13) . . ?
C36 C31 C32 118.04(14) . . ?
C32 C31 C24 121.29(13) . . ?
C25 C26 H26 119.4 . . ?
C27 C26 H26 119.4 . . ?
C27 C26 C25 121.11(14) . . ?
C30 C25 C24 119.71(13) . . ?
C26 C25 C30 119.12(13) . . ?
C26 C25 C24 121.07(13) . . ?
C21 C20 C30 117.16(13) . . ?
C21 C20 C19 119.00(13) . . ?
C30 C20 C19 123.74(13) . . ?
C19 C6 C5 117.51(13) . . ?
C19 C6 C7 118.97(13) . . ?
C5 C6 C7 123.47(13) . . ?
C25 C24 C31 121.43(13) . . ?
C23 C24 C31 119.69(13) . . ?
C23 C24 C25 118.85(13) . . ?
C18 C13 C12 119.17(14) . . ?
C18 C13 C14 118.84(14) . . ?
C14 C13 C12 121.97(14) . . ?
C20 C19 C18 122.61(13) . . ?
C6 C19 C20 119.46(13) . . ?
C6 C19 C18 117.67(14) . . ?
N4 C5 C22 119.77(14) . . ?
N4 C5 C6 120.05(14) . . ?
C22 C5 C6 119.83(13) . . ?
C21 C23 H23 119.1 . . ?
C24 C23 C21 121.89(13) . . ?
C24 C23 H23 119.1 . . ?
C13 C18 C19 120.08(14) . . ?
C13 C18 C17 118.72(14) . . ?
C17 C18 C19 120.59(14) . . ?
C35 C34 C33 117.87(14) . . ?
C35 C34 C37 121.12(14) . . ?
C33 C34 C37 121.01(14) . . ?
C18 C17 H17 119.4 . . ?
C16 C17 C18 121.17(15) . . ?
C16 C17 H17 119.4 . . ?
C26 C27 H27 120.1 . . ?
C26 C27 C28 119.83(14) . . ?
C28 C27 H27 120.1 . . ?
C31 C36 H36 119.6 . . ?
C35 C36 C31 120.89(14) . . ?
C35 C36 H36 119.6 . . ?
C31 C32 H32 119.6 . . ?
C33 C32 C31 120.71(14) . . ?
C33 C32 H32 119.6 . . ?
C7 C12 C13 119.07(14) . . ?
C11 C12 C13 121.48(14) . . ?
C11 C12 C7 119.43(15) . . ?
C29 C28 C27 120.40(13) . . ?
C29 C28 H28 119.8 . . ?
C27 C28 H28 119.8 . . ?
C17 C16 H16 120.1 . . ?
C17 C16 C15 119.90(15) . . ?
C15 C16 H16 120.1 . . ?
C34 C35 H35 119.4 . . ?
C36 C35 C34 121.27(14) . . ?
C36 C35 H35 119.4 . . ?
N1 C2 H2 119.1 . . ?
N1 C2 C3 121.77(14) . . ?
C3 C2 H2 119.1 . . ?
C12 C7 C6 119.49(14) . . ?
C8 C7 C6 122.01(14) . . ?
C8 C7 C12 118.17(14) . . ?
C34 C33 H33 119.4 . . ?
C32 C33 C34 121.23(14) . . ?
C32 C33 H33 119.4 . . ?
C7 C8 H8 119.4 . . ?
C9 C8 C7 121.11(15) . . ?
C9 C8 H8 119.4 . . ?
N4 C3 C2 122.71(14) . . ?
N4 C3 H3 118.6 . . ?
C2 C3 H3 118.6 . . ?
C8 C9 H9 119.8 . . ?
C8 C9 C10 120.32(15) . . ?
C10 C9 H9 119.8 . . ?
C12 C11 H11 119.4 . . ?
C10 C11 C12 121.22(16) . . ?
C10 C11 H11 119.4 . . ?
C13 C14 H14 119.4 . . ?
C15 C14 C13 121.17(15) . . ?
C15 C14 H14 119.4 . . ?
C16 C15 H15 120.0 . . ?
C14 C15 C16 120.05(14) . . ?
C14 C15 H15 120.0 . . ?
C9 C10 H10 120.2 . . ?
C11 C10 C9 119.65(15) . . ?
C11 C10 H10 120.2 . . ?
C34 C37 H37A 109.5 . . ?
C34 C37 H37B 109.5 . . ?
C34 C37 H37C 109.5 . . ?
H37A C37 H37B 109.5 . . ?
H37A C37 H37C 109.5 . . ?
H37B C37 H37C 109.5 . . ?

loop_
_geom_bond_atom_site_label_1
_geom_bond_atom_site_label_2
_geom_bond_distance
_geom_bond_site_symmetry_2
_geom_bond_publ_flag
N1 C22 1.3541(19) . ?
N1 C2 1.323(2) . ?
N4 C5 1.3593(19) . ?
N4 C3 1.325(2) . ?
C21 C22 1.445(2) . ?
C21 C20 1.400(2) . ?
C21 C23 1.417(2) . ?
C30 C29 1.421(2) . ?
C30 C25 1.421(2) . ?
C30 C20 1.452(2) . ?
C22 C5 1.419(2) . ?
C29 H29 0.9500 . ?
C29 C28 1.369(2) . ?
C31 C24 1.488(2) . ?
C31 C36 1.395(2) . ?
C31 C32 1.403(2) . ?
C26 H26 0.9500 . ?
C26 C25 1.420(2) . ?
C26 C27 1.371(2) . ?
C25 C24 1.438(2) . ?
C20 C19 1.458(2) . ?
C6 C19 1.400(2) . ?
C6 C5 1.457(2) . ?
C6 C7 1.461(2) . ?
C24 C23 1.365(2) . ?
C13 C18 1.410(2) . ?
C13 C12 1.460(2) . ?
C13 C14 1.411(2) . ?
C19 C18 1.465(2) . ?
C23 H23 0.9500 . ?
C18 C17 1.415(2) . ?
C34 C35 1.394(2) . ?
C34 C33 1.395(2) . ?
C34 C37 1.508(2) . ?
C17 H17 0.9500 . ?
C17 C16 1.379(2) . ?
C27 H27 0.9500 . ?
C27 C28 1.401(2) . ?
C36 H36 0.9500 . ?
C36 C35 1.387(2) . ?
C32 H32 0.9500 . ?
C32 C33 1.387(2) . ?
C12 C7 1.416(2) . ?
C12 C11 1.411(2) . ?
C28 H28 0.9500 . ?
C16 H16 0.9500 . ?
C16 C15 1.394(2) . ?
C35 H35 0.9500 . ?
C2 H2 0.9500 . ?
C2 C3 1.397(2) . ?
C7 C8 1.416(2) . ?
C33 H33 0.9500 . ?
C8 H8 0.9500 . ?
C8 C9 1.381(2) . ?
C3 H3 0.9500 . ?
C9 H9 0.9500 . ?
C9 C10 1.401(3) . ?
C11 H11 0.9500 . ?
C11 C10 1.374(2) . ?
C14 H14 0.9500 . ?
C14 C15 1.379(2) . ?
C15 H15 0.9500 . ?
C10 H10 0.9500 . ?
C37 H37A 0.9800 . ?
C37 H37B 0.9800 . ?
C37 H37C 0.9800 . ?

loop_
_geom_torsion_atom_site_label_1
_geom_torsion_atom_site_label_2
_geom_torsion_atom_site_label_3
_geom_torsion_atom_site_label_4
_geom_torsion
_geom_torsion_site_symmetry_1
_geom_torsion_site_symmetry_2
_geom_torsion_site_symmetry_3
_geom_torsion_site_symmetry_4
_geom_torsion_publ_flag
N1 C22 C5 N4 0.2(2) . . . . ?
N1 C22 C5 C6 -173.01(13) . . . . ?
N1 C2 C3 N4 0.6(2) . . . . ?
C21 C22 C5 N4 -177.44(13) . . . . ?
C21 C22 C5 C6 9.3(2) . . . . ?
C21 C20 C19 C6 25.6(2) . . . . ?
C21 C20 C19 C18 -148.27(14) . . . . ?
C30 C29 C28 C27 -1.2(2) . . . . ?
C30 C25 C24 C31 175.15(13) . . . . ?
C30 C25 C24 C23 -6.7(2) . . . . ?
C30 C20 C19 C6 -150.63(14) . . . . ?
C30 C20 C19 C18 35.5(2) . . . . ?
C22 N1 C2 C3 0.4(2) . . . . ?
C22 C21 C20 C30 167.09(12) . . . . ?
C22 C21 C20 C19 -9.4(2) . . . . ?
C22 C21 C23 C24 -176.91(13) . . . . ?
C29 C30 C25 C26 -4.62(19) . . . . ?
C29 C30 C25 C24 171.80(13) . . . . ?
C29 C30 C20 C21 -161.86(13) . . . . ?
C29 C30 C20 C19 14.4(2) . . . . ?
C31 C24 C23 C21 -174.93(13) . . . . ?
C31 C36 C35 C34 0.5(2) . . . . ?
C31 C32 C33 C34 0.4(2) . . . . ?
C26 C25 C24 C31 -8.5(2) . . . . ?
C26 C25 C24 C23 169.61(13) . . . . ?
C26 C27 C28 C29 -3.2(2) . . . . ?
C25 C30 C29 C28 5.1(2) . . . . ?
C25 C30 C20 C21 13.02(19) . . . . ?
C25 C30 C20 C19 -170.67(13) . . . . ?
C25 C26 C27 C28 3.6(2) . . . . ?
C25 C24 C23 C21 6.9(2) . . . . ?
C20 C21 C22 N1 174.62(12) . . . . ?
C20 C21 C22 C5 -7.6(2) . . . . ?
C20 C21 C23 C24 3.3(2) . . . . ?
C20 C30 C29 C28 -179.90(13) . . . . ?
C20 C30 C25 C26 -179.72(13) . . . . ?
C20 C30 C25 C24 -3.3(2) . . . . ?
C20 C19 C18 C13 -168.34(13) . . . . ?
C20 C19 C18 C17 20.7(2) . . . . ?
C6 C19 C18 C13 17.7(2) . . . . ?
C6 C19 C18 C17 -153.28(14) . . . . ?
C6 C7 C8 C9 175.80(14) . . . . ?
C24 C31 C36 C35 177.15(13) . . . . ?
C24 C31 C32 C33 -177.57(13) . . . . ?
C13 C18 C17 C16 3.4(2) . . . . ?
C13 C12 C7 C6 4.7(2) . . . . ?
C13 C12 C7 C8 178.26(13) . . . . ?
C13 C12 C11 C10 179.75(14) . . . . ?
C13 C14 C15 C16 0.8(2) . . . . ?
C19 C6 C5 N4 -166.81(13) . . . . ?
C19 C6 C5 C22 6.4(2) . . . . ?
C19 C6 C7 C12 16.0(2) . . . . ?
C19 C6 C7 C8 -157.21(14) . . . . ?
C19 C18 C17 C16 174.51(14) . . . . ?
C5 N4 C3 C2 -1.1(2) . . . . ?
C5 C6 C19 C20 -23.6(2) . . . . ?
C5 C6 C19 C18 150.58(13) . . . . ?
C5 C6 C7 C12 -161.32(14) . . . . ?
C5 C6 C7 C8 25.4(2) . . . . ?
C23 C21 C22 N1 -5.2(2) . . . . ?
C23 C21 C22 C5 172.58(13) . . . . ?
C23 C21 C20 C30 -13.1(2) . . . . ?
C23 C21 C20 C19 170.39(13) . . . . ?
C18 C13 C12 C7 -14.0(2) . . . . ?
C18 C13 C12 C11 167.45(14) . . . . ?
C18 C13 C14 C15 2.4(2) . . . . ?
C18 C17 C16 C15 -0.2(2) . . . . ?
C17 C16 C15 C14 -2.0(2) . . . . ?
C27 C26 C25 C30 0.4(2) . . . . ?
C27 C26 C25 C24 -176.01(13) . . . . ?
C36 C31 C24 C25 128.11(15) . . . . ?
C36 C31 C24 C23 -50.0(2) . . . . ?
C36 C31 C32 C33 -0.2(2) . . . . ?
C32 C31 C24 C25 -54.6(2) . . . . ?
C32 C31 C24 C23 127.25(15) . . . . ?
C32 C31 C36 C35 -0.2(2) . . . . ?
C12 C13 C18 C19 2.9(2) . . . . ?
C12 C13 C18 C17 173.98(13) . . . . ?
C12 C13 C14 C15 -175.99(15) . . . . ?
C12 C7 C8 C9 2.5(2) . . . . ?
C12 C11 C10 C9 1.6(2) . . . . ?
C35 C34 C33 C32 -0.1(2) . . . . ?
C2 N1 C22 C21 176.96(13) . . . . ?
C2 N1 C22 C5 -0.8(2) . . . . ?
C7 C6 C19 C20 158.87(13) . . . . ?
C7 C6 C19 C18 -26.9(2) . . . . ?
C7 C6 C5 N4 10.6(2) . . . . ?
C7 C6 C5 C22 -176.20(13) . . . . ?
C7 C12 C11 C10 1.2(2) . . . . ?
C7 C8 C9 C10 0.2(2) . . . . ?
C33 C34 C35 C36 -0.3(2) . . . . ?
C8 C9 C10 C11 -2.3(2) . . . . ?
C3 N4 C5 C22 0.7(2) . . . . ?
C3 N4 C5 C6 173.91(14) . . . . ?
C11 C12 C7 C6 -176.64(13) . . . . ?
C11 C12 C7 C8 -3.1(2) . . . . ?
C14 C13 C18 C19 -175.60(13) . . . . ?
C14 C13 C18 C17 -4.5(2) . . . . ?
C14 C13 C12 C7 164.45(14) . . . . ?
C14 C13 C12 C11 -14.1(2) . . . . ?
C37 C34 C35 C36 179.24(14) . . . . ?
C37 C34 C33 C32 -179.68(14) . . . . ?

loop_
_exptl_oxdiff_crystal_face_indexfrac_h
_exptl_oxdiff_crystal_face_indexfrac_k
_exptl_oxdiff_crystal_face_indexfrac_l
_exptl_oxdiff_crystal_face_x
_exptl_oxdiff_crystal_face_y
_exptl_oxdiff_crystal_face_z
-3.7329 3.4063 -5.8929 0.3068 -0.4486 0.8394
1.4246 -7.2288 3.9866 -0.0092 -0.0018 -1.0000
1.9899 4.8448 5.7585 -0.2845 0.9577 -0.0435
-1.9667 -4.9825 -5.6876 0.2847 -0.9583 0.0250
9.9009 0.9699 -0.9085 -0.9968 -0.0793 -0.0091
-4.5818 6.4732 -3.4395 0.3352 0.0286 0.9417
-9.9763 0.1028 0.3134 0.9847 0.0787 0.1554

loop_
_smtbx_masks_void_nr
_smtbx_masks_void_average_x
_smtbx_masks_void_average_y
_smtbx_masks_void_average_z
_smtbx_masks_void_volume
_smtbx_masks_void_count_electrons
_smtbx_masks_void_content
1 0.083 0.181 0.346 31.2 1.8 ?
2 0.083 0.319 0.846 31.2 1.8 ?
3 -0.083 0.681 0.154 31.2 1.8 ?
4 -0.083 0.819 0.654 31.2 1.8 ?
